data_7055976
loop_
_publ_author_name
'Govor, Evgen V.'
'Sanakis, Yiannis'
'Raptis, Raphael G.'

_publ_section_title
;
 Synthesis of pyrazole (hemi)aminals via the cleavage of saturated
 aliphatic ether C--O bonds in the presence of ferric halides
;
_journal_issue 6
_journal_name_full 'New J. Chem.'
_journal_page_first 2220
_journal_paper_doi 10.1039/C6NJ03822K
_journal_volume 41
_journal_year 2017
_chemical_formula_sum 'C10 H16 Br2 Cl3 Fe N4 O'
_chemical_formula_weight 530.29
_chemical_name_systematic
; 
 ? 
;
_space_group_IT_number 60
_symmetry_cell_setting orthorhombic
_symmetry_space_group_name_Hall '-P 2n 2ab'
_symmetry_space_group_name_H-M 'P b c n'
_atom_sites_solution_hydrogens geom
_atom_sites_solution_primary direct
_atom_sites_solution_secondary difmap
_audit_creation_method SHELXL-97
_audit_update_record
;
2013-06-02 deposited with the CCDC.
2017-01-30 downloaded from the CCDC.
;
_cell_angle_alpha 90.00
_cell_angle_beta 90.00
_cell_angle_gamma 90.00
_cell_formula_units_Z 4
_cell_length_a 23.654(6)
_cell_length_b 8.738(2)
_cell_length_c 8.595(2)
_cell_measurement_temperature 296(2)
_cell_volume 1776.5(7)
_computing_structure_refinement 'SHELXL-97 (Sheldrick, 2008)'
_computing_structure_solution 'SHELXS-97 (Sheldrick, 2008)'
_diffrn_ambient_temperature 296(2)
_diffrn_measured_fraction_theta_full 0.998
_diffrn_measured_fraction_theta_max 0.998
_diffrn_radiation_monochromator graphite
_diffrn_radiation_source 'fine-focus sealed tube'
_diffrn_radiation_type MoK\a
_diffrn_radiation_wavelength 0.71073
_diffrn_reflns_av_R_equivalents 0.0388
_diffrn_reflns_av_sigmaI/netI 0.0223
_diffrn_reflns_limit_h_max 30
_diffrn_reflns_limit_h_min -30
_diffrn_reflns_limit_k_max 11
_diffrn_reflns_limit_k_min -11
_diffrn_reflns_limit_l_max 10
_diffrn_reflns_limit_l_min -10
_diffrn_reflns_number 18365
_diffrn_reflns_theta_full 27.07
_diffrn_reflns_theta_max 27.07
_diffrn_reflns_theta_min 2.48
_exptl_absorpt_coefficient_mu 5.800
_exptl_absorpt_correction_T_max 0.8928
_exptl_absorpt_correction_T_min 0.5193
_exptl_absorpt_correction_type multi-scan
_exptl_absorpt_process_details SADABS
_exptl_crystal_density_diffrn 1.983
_exptl_crystal_density_method 'not measured'
_exptl_crystal_F_000 1036
_exptl_crystal_size_max 0.13
_exptl_crystal_size_mid 0.10
_exptl_crystal_size_min 0.02
_refine_diff_density_max 0.673
_refine_diff_density_min -0.457
_refine_diff_density_rms 0.078
_refine_ls_extinction_method none
_refine_ls_goodness_of_fit_ref 1.066
_refine_ls_hydrogen_treatment constr
_refine_ls_matrix_type full
_refine_ls_number_parameters 99
_refine_ls_number_reflns 1949
_refine_ls_number_restraints 0
_refine_ls_restrained_S_all 1.066
_refine_ls_R_factor_all 0.0448
_refine_ls_R_factor_gt 0.0310
_refine_ls_shift/su_max 0.010
_refine_ls_shift/su_mean 0.000
_refine_ls_structure_factor_coef Fsqd
_refine_ls_weighting_details 'calc w=1/[\s^2^(Fo^2^)+(0.0379P)^2^+2.5670P] where P=(Fo^2^+2Fc^2^)/3'
_refine_ls_weighting_scheme calc
_refine_ls_wR_factor_gt 0.0820
_refine_ls_wR_factor_ref 0.0889
_reflns_number_gt 1520
_reflns_number_total 1949
_reflns_threshold_expression >2sigma(I)
_cod_data_source_file c6nj03822k2.cif
_cod_data_source_block evg033_3_new
_cod_depositor_comments
;
The following automatic conversions were performed:

'_symmetry_cell_setting' value 'Orthorhombic' changed to
'orthorhombic' according to
/usr/data/users/saulius/crontab/automatic-downloads/rss-feeds/RSC/lib/dictionaries/cif_core.dic
dictionary named 'cif_core.dic' version 2.4.2 from 2011-04-26.

Automatic conversion script
Id: cif_fix_values 4268 2015-11-12 08:31:59Z antanas 

 Adding full bibliography for 7055976--7055983.cif.
;
_cod_original_cell_volume 1776.6(8)
_cod_original_sg_symbol_H-M Pbcn
_cod_database_code 7055976

loop_
_symmetry_equiv_pos_as_xyz
'x, y, z'
'-x+1/2, -y+1/2, z+1/2'
'-x, y, -z+1/2'
'x+1/2, -y+1/2, -z'
'-x, -y, -z'
'x-1/2, y-1/2, -z-1/2'
'x, -y, z-1/2'
'-x-1/2, y-1/2, z'

loop_
_atom_site_label
_atom_site_type_symbol
_atom_site_fract_x
_atom_site_fract_y
_atom_site_fract_z
_atom_site_U_iso_or_equiv
_atom_site_adp_type
_atom_site_occupancy
_atom_site_symmetry_multiplicity
_atom_site_calc_flag
_atom_site_refinement_flags
Fe1 Fe 0.5000 0.77901(7) 0.2500 0.02927(17) Uani 1 2 d S
Br1 Br 0.742839(16) 0.79623(5) 0.00210(5) 0.05398(16) Uani 1 1 d .
Cl1 Cl 0.44915(4) 0.78245(11) 0.01346(9) 0.0414(2) Uani 1 1 d .
Cl2 Cl 0.5000 0.51366(12) 0.2500 0.0357(3) Uani 1 2 d S
O1 O 0.5000 1.0154(4) 0.2500 0.0463(9) Uani 1 2 d S
H1F H 0.5137 1.0723 0.1792 0.069 Uiso 1 1 d R
N1 N 0.57710(11) 0.7809(3) 0.1142(3) 0.0333(6) Uani 1 1 d .
N2 N 0.58078(12) 0.6766(3) -0.0030(3) 0.0341(6) Uani 1 1 d .
H2 H 0.5523 0.6255 -0.0373 0.041 Uiso 1 1 calc R
C1 C 0.64456(15) 0.9602(4) 0.2440(4) 0.0453(8) Uani 1 1 d .
H1A H 0.6251 0.9432 0.3405 0.068 Uiso 1 1 calc R
H1B H 0.6335 1.0574 0.2017 0.068 Uiso 1 1 calc R
H1C H 0.6846 0.9598 0.2621 0.068 Uiso 1 1 calc R
C2 C 0.62976(13) 0.8361(4) 0.1317(4) 0.0321(7) Uani 1 1 d .
C3 C 0.66508(14) 0.7627(4) 0.0266(4) 0.0331(7) Uani 1 1 d .
C4 C 0.63332(13) 0.6618(4) -0.0597(4) 0.0319(7) Uani 1 1 d .
C5 C 0.64770(14) 0.5562(4) -0.1900(4) 0.0468(9) Uani 1 1 d .
H5A H 0.6344 0.4551 -0.1659 0.070 Uiso 1 1 calc R
H5B H 0.6880 0.5541 -0.2041 0.070 Uiso 1 1 calc R
H5C H 0.6300 0.5914 -0.2839 0.070 Uiso 1 1 calc R

loop_
_atom_site_aniso_label
_atom_site_aniso_U_11
_atom_site_aniso_U_22
_atom_site_aniso_U_33
_atom_site_aniso_U_23
_atom_site_aniso_U_13
_atom_site_aniso_U_12
Fe1 0.0298(3) 0.0308(3) 0.0272(3) 0.000 0.0039(3) 0.000
Br1 0.0255(2) 0.0703(3) 0.0662(3) -0.0059(2) 0.00104(17) -0.00753(17)
Cl1 0.0397(5) 0.0532(5) 0.0313(4) 0.0071(4) -0.0008(3) 0.0012(4)
Cl2 0.0358(6) 0.0320(6) 0.0393(6) 0.000 -0.0011(5) 0.000
O1 0.067(2) 0.0320(18) 0.0403(18) 0.000 0.0186(17) 0.000
N1 0.0312(13) 0.0379(15) 0.0307(14) -0.0078(12) 0.0030(11) -0.0060(11)
N2 0.0294(14) 0.0384(15) 0.0345(14) -0.0101(11) 0.0047(11) -0.0075(11)
C1 0.0409(19) 0.049(2) 0.046(2) -0.0098(17) -0.0026(17) -0.0129(16)
C2 0.0327(17) 0.0318(16) 0.0318(16) 0.0033(13) -0.0017(13) -0.0037(13)
C3 0.0257(15) 0.0366(17) 0.0370(17) 0.0022(13) 0.0020(13) -0.0042(13)
C4 0.0302(16) 0.0370(17) 0.0285(15) 0.0023(13) 0.0017(13) -0.0020(13)
C5 0.0353(18) 0.059(2) 0.046(2) -0.0134(18) 0.0104(15) 0.0005(16)

loop_
_atom_type_symbol
_atom_type_description
_atom_type_scat_dispersion_real
_atom_type_scat_dispersion_imag
_atom_type_scat_source
C C 0.0033 0.0016 'International Tables Vol C Tables 4.2.6.8 and 6.1.1.4'
H H 0.0000 0.0000 'International Tables Vol C Tables 4.2.6.8 and 6.1.1.4'
N N 0.0061 0.0033 'International Tables Vol C Tables 4.2.6.8 and 6.1.1.4'
O O 0.0106 0.0060 'International Tables Vol C Tables 4.2.6.8 and 6.1.1.4'
Cl Cl 0.1484 0.1585 'International Tables Vol C Tables 4.2.6.8 and 6.1.1.4'
Fe Fe 0.3463 0.8444 'International Tables Vol C Tables 4.2.6.8 and 6.1.1.4'
Br Br -0.2901 2.4595 'International Tables Vol C Tables 4.2.6.8 and 6.1.1.4'

loop_
_geom_angle_atom_site_label_1
_geom_angle_atom_site_label_2
_geom_angle_atom_site_label_3
_geom_angle
_geom_angle_site_symmetry_1
_geom_angle_site_symmetry_3
O1 Fe1 N1 89.57(7) . 3_655
O1 Fe1 N1 89.57(7) . .
N1 Fe1 N1 179.15(15) 3_655 .
O1 Fe1 Cl2 180.0 . .
N1 Fe1 Cl2 90.43(7) 3_655 .
N1 Fe1 Cl2 90.43(7) . .
O1 Fe1 Cl1 89.27(3) . .
N1 Fe1 Cl1 92.00(7) 3_655 .
N1 Fe1 Cl1 87.99(7) . .
Cl2 Fe1 Cl1 90.73(3) . .
O1 Fe1 Cl1 89.27(3) . 3_655
N1 Fe1 Cl1 87.99(8) 3_655 3_655
N1 Fe1 Cl1 92.00(7) . 3_655
Cl2 Fe1 Cl1 90.73(3) . 3_655
Cl1 Fe1 Cl1 178.54(5) . 3_655
C2 N1 N2 105.3(3) . .
C2 N1 Fe1 136.3(2) . .
N2 N1 Fe1 116.61(19) . .
C4 N2 N1 113.1(3) . .
N1 C2 C3 108.6(3) . .
N1 C2 C1 123.4(3) . .
C3 C2 C1 128.0(3) . .
C4 C3 C2 108.6(3) . .
C4 C3 Br1 125.2(2) . .
C2 C3 Br1 126.3(2) . .
N2 C4 C3 104.4(3) . .
N2 C4 C5 122.9(3) . .
C3 C4 C5 132.6(3) . .

loop_
_geom_bond_atom_site_label_1
_geom_bond_atom_site_label_2
_geom_bond_distance
_geom_bond_site_symmetry_2
Fe1 O1 2.066(3) .
Fe1 N1 2.165(3) 3_655
Fe1 N1 2.165(3) .
Fe1 Cl2 2.3187(13) .
Fe1 Cl1 2.3624(9) .
Fe1 Cl1 2.3624(9) 3_655
Br1 C3 1.874(3) .
N1 C2 1.344(4) .
N1 N2 1.361(4) .
N2 C4 1.341(4) .
C1 C2 1.493(4) .
C2 C3 1.388(4) .
C3 C4 1.375(5) .
C4 C5 1.491(4) .
